data_9003092
loop_
_publ_author_name
'Benna, P.'
'Bruno, E.'

_publ_section_title
;Single-crystal in situ high-temperature structural investigation of the I-1 -
 I2/c phase transition in Ca0.2Sr0.8Al2Si2O8 feldspar T = 620 C
;
_journal_name_full 'American Mineralogist'
_journal_page_first 1532
_journal_page_last 1541
_journal_volume 88
_journal_year 2003
_chemical_formula_sum 'Al2 Ca0.2 O8 Si2 Sr0.8'
_chemical_name_mineral Feldspar
_space_group_IT_number 15
_symmetry_space_group_name_Hall '-I 2yc'
_symmetry_space_group_name_H-M 'I 1 2/c 1'
_cell_angle_alpha 90
_cell_angle_beta 115.46
_cell_angle_gamma 90
_cell_formula_units_Z 8
_cell_length_a 8.386
_cell_length_b 12.970
_cell_length_c 14.283
_cell_volume 1402.643
_database_code_amcsd 0003181
_diffrn_ambient_temperature 893.15
_exptl_crystal_density_diffrn 2.995
_cod_original_cell_volume 1402.642
_cod_original_formula_sum '(Ca.2 Sr.8) Si2 Al2 O8'
_cod_database_code 9003092

loop_
_space_group_symop_operation_xyz
x,y,z
1/2+x,1/2+y,1/2+z
x,-y,1/2+z
1/2+x,1/2-y,+z
-x,y,1/2-z
1/2-x,1/2+y,-z
-x,-y,-z
1/2-x,1/2-y,1/2-z

loop_
_atom_site_aniso_label
_atom_site_aniso_U_11
_atom_site_aniso_U_22
_atom_site_aniso_U_33
_atom_site_aniso_U_12
_atom_site_aniso_U_13
_atom_site_aniso_U_23
Ca 0.02200 0.05500 0.04300 0.00000 0.00900 -0.00400
Sr 0.02200 0.05500 0.04300 0.00000 0.00900 -0.00400
SiT1(0) 0.02100 0.02500 0.01700 -0.00400 0.01000 -0.00100
AlT1(z) 0.02200 0.02300 0.01800 -0.00400 0.01000 -0.00100
AlT2(0) 0.01900 0.02000 0.02100 -0.00100 0.00800 0.00000
SiT2(z) 0.01800 0.01800 0.02200 -0.00200 0.00800 -0.00100
OA(1) 0.03900 0.03600 0.01800 -0.00100 0.01600 -0.00200
OA(2) 0.02300 0.01900 0.04400 0.00100 0.01000 0.00100
OB(0) 0.03200 0.04500 0.04500 -0.01200 0.02500 -0.00500
OB(z) 0.03000 0.05000 0.05100 -0.00700 0.02700 0.00500
OC(0) 0.03500 0.02800 0.04300 -0.01000 0.01300 -0.00700
OC(z) 0.03000 0.02600 0.04800 -0.01100 0.01600 -0.00600
OD(0) 0.03500 0.05500 0.02400 0.00500 0.00300 0.00500
OD(z) 0.03500 0.04300 0.02700 0.00300 0.00400 0.00200

loop_
_atom_site_label
_atom_site_fract_x
_atom_site_fract_y
_atom_site_fract_z
_atom_site_occupancy
_atom_site_U_iso_or_equiv
_atom_site_type_symbol
_atom_site_attached_hydrogens
Ca 0.27230 -0.00190 0.06610 0.20000 0.04100 Ca 0
Sr 0.27230 -0.00190 0.06610 0.80000 0.04100 Sr 0
SiT1(0) 0.00700 0.17520 0.10820 1.00000 0.02000 Si 0
AlT1(z) 0.00300 0.17810 0.61650 1.00000 0.02000 Al 0
AlT2(0) 0.69550 0.12090 0.17080 1.00000 0.02000 Al 0
SiT2(z) 0.68630 0.11330 0.67220 1.00000 0.01900 Si 0
OA(1) 0.00530 0.13030 0.00050 1.00000 0.03000 O 0
OA(2) 0.59300 0.00020 0.14260 1.00000 0.03000 O 0
OB(0) 0.82900 0.12730 0.10620 1.00000 0.03800 O 0
OB(z) 0.80980 0.12760 0.61250 1.00000 0.04000 O 0
OC(0) 0.01370 0.29850 0.11800 1.00000 0.03700 O 0
OC(z) 0.01980 0.31000 0.63110 1.00000 0.03500 O 0
OD(0) 0.18650 0.12520 0.19570 1.00000 0.04200 O 0
OD(z) 0.19790 0.11900 0.70380 1.00000 0.03900 O 0

loop_
_cod_changelog_entry_id
_cod_changelog_entry_author
_cod_changelog_entry_date
_cod_changelog_entry_text
1
;cod-tools version 3.8.0
Id: cif_guess_AMCSD_atom_types 9581 2023-05-17 12:35:41Z saulius
;
2023-05-23T09:15:14+03:00
;Derived atom types and hydrogen counts
from atom names that follow the AMCSD naming convention
(Wat == water, O-H == hydroxyl).
;

loop_
_cod_related_entry_id
_cod_related_entry_database
_cod_related_entry_code
1 AMCSD 0003181
